data_4065846
loop_
_publ_author_name
'Bonello, Owen'
'Jones, Cameron'
'Stasch, Andreas'
'Woodul, William D.'

_publ_section_title
;
 Group 2 and 12 Metal Gallyl Complexes Containing Unsupported Ga&#x2212;M
 Covalent Bonds (M = Mg, Ca, Sr, Ba, Zn, Cd)&#x2020;
;
_journal_issue 21
_journal_name_full Organometallics
_journal_page_first 4914
_journal_paper_doi 10.1021/om1001606
_journal_volume 29
_journal_year 2010
_chemical_formula_sum 'C37 H61 Ga Li N2 O2'
_chemical_formula_weight 642.54
_chemical_name_systematic
; 
 ? 
;
_space_group_IT_number 14
_symmetry_cell_setting monoclinic
_symmetry_space_group_name_Hall '-P 2yn'
_symmetry_space_group_name_H-M 'P 1 21/n 1'
_atom_sites_solution_hydrogens geom
_atom_sites_solution_primary direct
_atom_sites_solution_secondary difmap
_audit_creation_method SHELXL-97
_cell_angle_alpha 90.00
_cell_angle_beta 113.13(3)
_cell_angle_gamma 90.00
_cell_formula_units_Z 4
_cell_length_a 19.219(4)
_cell_length_b 10.009(2)
_cell_length_c 21.274(4)
_cell_measurement_temperature 123(2)
_cell_volume 3763.4(15)
_computing_structure_refinement 'SHELXL-97 (Sheldrick, 1997)'
_computing_structure_solution 'SHELXS-97 (Sheldrick, 1990)'
_diffrn_ambient_temperature 123(2)
_diffrn_measured_fraction_theta_full 0.998
_diffrn_measured_fraction_theta_max 0.998
_diffrn_measurement_device_type 'Nonius Kappa CCD'
_diffrn_radiation_monochromator graphite
_diffrn_radiation_source 'fine-focus sealed tube'
_diffrn_radiation_type MoK\a
_diffrn_radiation_wavelength 0.71073
_diffrn_reflns_av_R_equivalents 0.0309
_diffrn_reflns_av_sigmaI/netI 0.0619
_diffrn_reflns_limit_h_max 22
_diffrn_reflns_limit_h_min -22
_diffrn_reflns_limit_k_max 9
_diffrn_reflns_limit_k_min -11
_diffrn_reflns_limit_l_max 25
_diffrn_reflns_limit_l_min -25
_diffrn_reflns_number 10361
_diffrn_reflns_theta_full 25.00
_diffrn_reflns_theta_max 25.00
_diffrn_reflns_theta_min 2.91
_exptl_absorpt_coefficient_mu 0.762
_exptl_absorpt_correction_T_max 0.927
_exptl_absorpt_correction_T_min 0.870
_exptl_absorpt_correction_type multi-scan
_exptl_absorpt_process_details 'Sortav (Blessing, 1995)'
_exptl_crystal_colour colorless
_exptl_crystal_density_diffrn 1.134
_exptl_crystal_density_method 'not measured'
_exptl_crystal_description block
_exptl_crystal_F_000 1388
_exptl_crystal_size_max 0.18
_exptl_crystal_size_mid 0.15
_exptl_crystal_size_min 0.10
_refine_diff_density_max 0.873
_refine_diff_density_min -0.451
_refine_diff_density_rms 0.062
_refine_ls_extinction_method none
_refine_ls_goodness_of_fit_ref 1.028
_refine_ls_hydrogen_treatment mixed
_refine_ls_matrix_type full
_refine_ls_number_parameters 403
_refine_ls_number_reflns 6604
_refine_ls_number_restraints 0
_refine_ls_restrained_S_all 1.028
_refine_ls_R_factor_all 0.0851
_refine_ls_R_factor_gt 0.0492
_refine_ls_shift/su_max 0.001
_refine_ls_shift/su_mean 0.000
_refine_ls_structure_factor_coef Fsqd
_refine_ls_weighting_details 'calc w=1/[\s^2^(Fo^2^)+(0.0472P)^2^+3.2941P] where P=(Fo^2^+2Fc^2^)/3'
_refine_ls_weighting_scheme calc
_refine_ls_wR_factor_gt 0.1065
_refine_ls_wR_factor_ref 0.1214
_reflns_number_gt 4638
_reflns_number_total 6604
_reflns_threshold_expression >2sigma(I)
_cod_data_source_file om1001606_si_002.cif
_cod_data_source_block '[[(THF)2Li{H2Ga(DAB)}]'
_cod_original_cell_volume 3763.3(13)
_cod_original_sg_symbol_H-M P2(1)/n
_cod_database_code 4065846

loop_
_symmetry_equiv_pos_as_xyz
'x, y, z'
'-x+1/2, y+1/2, -z+1/2'
'-x, -y, -z'
'x-1/2, -y-1/2, z-1/2'

loop_
_atom_site_label
_atom_site_type_symbol
_atom_site_fract_x
_atom_site_fract_y
_atom_site_fract_z
_atom_site_U_iso_or_equiv
_atom_site_adp_type
_atom_site_occupancy
_atom_site_symmetry_multiplicity
_atom_site_calc_flag
_atom_site_refinement_flags
Ga1 Ga 0.622370(18) 0.20178(4) 0.933023(18) 0.03265(13) Uani 1 1 d .
O1 O 0.68406(12) 0.5314(2) 1.04605(13) 0.0454(6) Uani 1 1 d .
N1 N 0.72573(13) 0.2030(2) 1.00562(12) 0.0248(6) Uani 1 1 d .
C1 C 0.77349(16) 0.2691(3) 0.97719(16) 0.0273(7) Uani 1 1 d .
H1 H 0.8266 0.2751 1.0021 0.033 Uiso 1 1 calc R
Li1 Li 0.7451(3) 0.3807(6) 1.0549(3) 0.0388(14) Uani 1 1 d .
O2 O 0.83443(12) 0.3991(2) 1.13606(12) 0.0400(6) Uani 1 1 d .
N2 N 0.66354(13) 0.3045(3) 0.87845(12) 0.0278(6) Uani 1 1 d .
C2 C 0.74065(16) 0.3214(3) 0.91489(15) 0.0256(7) Uani 1 1 d .
H2 H 0.7698 0.3700 0.8955 0.031 Uiso 1 1 calc R
C3 C 0.75579(15) 0.0936(3) 1.05135(14) 0.0240(7) Uani 1 1 d .
C4 C 0.73422(17) 0.0807(3) 1.10767(15) 0.0275(7) Uani 1 1 d .
C5 C 0.76710(18) -0.0183(3) 1.15552(16) 0.0321(8) Uani 1 1 d .
H5 H 0.7523 -0.0276 1.1930 0.038 Uiso 1 1 calc R
C6 C 0.82123(17) -0.1044(3) 1.15035(16) 0.0329(8) Uani 1 1 d .
H6 H 0.8458 -0.1677 1.1854 0.039 Uiso 1 1 calc R
C7 C 0.83860(17) -0.0964(3) 1.09367(16) 0.0296(7) Uani 1 1 d .
H7 H 0.8746 -0.1570 1.0894 0.035 Uiso 1 1 calc R
C8 C 0.80510(16) -0.0023(3) 1.04216(15) 0.0261(7) Uani 1 1 d .
C9 C 0.67395(18) 0.1695(3) 1.11593(17) 0.0342(8) Uani 1 1 d .
H9 H 0.6631 0.2435 1.0818 0.041 Uiso 1 1 calc R
C10 C 0.7005(2) 0.2337(4) 1.18727(18) 0.0466(10) Uani 1 1 d .
H10A H 0.7107 0.1636 1.2219 0.070 Uiso 1 1 calc R
H10B H 0.6610 0.2934 1.1892 0.070 Uiso 1 1 calc R
H10C H 0.7468 0.2851 1.1961 0.070 Uiso 1 1 calc R
C11 C 0.59988(19) 0.0908(4) 1.0992(2) 0.0501(10) Uani 1 1 d .
H11A H 0.5825 0.0556 1.0525 0.075 Uiso 1 1 calc R
H11B H 0.5612 0.1501 1.1030 0.075 Uiso 1 1 calc R
H11C H 0.6089 0.0165 1.1315 0.075 Uiso 1 1 calc R
C12 C 0.81942(16) -0.0124(3) 0.97647(15) 0.0294(7) Uani 1 1 d .
H12 H 0.7872 0.0563 0.9439 0.035 Uiso 1 1 calc R
C13 C 0.90188(18) 0.0173(4) 0.98877(18) 0.0434(9) Uani 1 1 d .
H13A H 0.9155 0.1065 1.0089 0.065 Uiso 1 1 calc R
H13B H 0.9080 0.0139 0.9452 0.065 Uiso 1 1 calc R
H13C H 0.9348 -0.0494 1.0201 0.065 Uiso 1 1 calc R
C14 C 0.7960(2) -0.1494(3) 0.94276(17) 0.0408(9) Uani 1 1 d .
H14A H 0.8271 -0.2189 0.9735 0.061 Uiso 1 1 calc R
H14B H 0.8034 -0.1516 0.8998 0.061 Uiso 1 1 calc R
H14C H 0.7426 -0.1655 0.9335 0.061 Uiso 1 1 calc R
C15 C 0.63094(16) 0.3264(3) 0.80645(15) 0.0276(7) Uani 1 1 d .
C16 C 0.57727(16) 0.4296(3) 0.78019(16) 0.0308(7) Uani 1 1 d .
C17 C 0.54089(17) 0.4451(3) 0.70959(17) 0.0346(8) Uani 1 1 d .
H17 H 0.5035 0.5125 0.6917 0.042 Uiso 1 1 calc R
C18 C 0.55830(17) 0.3642(3) 0.66524(17) 0.0353(8) Uani 1 1 d .
H18 H 0.5332 0.3759 0.6172 0.042 Uiso 1 1 calc R
C19 C 0.61285(17) 0.2656(3) 0.69151(16) 0.0319(8) Uani 1 1 d .
H19 H 0.6258 0.2116 0.6610 0.038 Uiso 1 1 calc R
C20 C 0.64914(16) 0.2438(3) 0.76168(16) 0.0282(7) Uani 1 1 d .
C21 C 0.55836(18) 0.5234(3) 0.82736(18) 0.0376(8) Uani 1 1 d .
H21 H 0.5942 0.5037 0.8752 0.045 Uiso 1 1 calc R
C22 C 0.5690(3) 0.6700(4) 0.8125(2) 0.0669(13) Uani 1 1 d .
H22A H 0.6209 0.6838 0.8162 0.100 Uiso 1 1 calc R
H22B H 0.5595 0.7271 0.8457 0.100 Uiso 1 1 calc R
H22C H 0.5335 0.6928 0.7663 0.100 Uiso 1 1 calc R
C23 C 0.4779(2) 0.4989(5) 0.8232(2) 0.0608(12) Uani 1 1 d .
H23A H 0.4417 0.5122 0.7760 0.091 Uiso 1 1 calc R
H23B H 0.4669 0.5617 0.8534 0.091 Uiso 1 1 calc R
H23C H 0.4739 0.4071 0.8375 0.091 Uiso 1 1 calc R
C24 C 0.70363(17) 0.1261(3) 0.78688(17) 0.0326(8) Uani 1 1 d .
H24 H 0.7320 0.1369 0.8373 0.039 Uiso 1 1 calc R
C25 C 0.7613(2) 0.1200(5) 0.7545(3) 0.0726(14) Uani 1 1 d .
H25A H 0.7965 0.0461 0.7746 0.109 Uiso 1 1 calc R
H25B H 0.7894 0.2043 0.7628 0.109 Uiso 1 1 calc R
H25C H 0.7351 0.1058 0.7052 0.109 Uiso 1 1 calc R
C26 C 0.6605(2) -0.0044(4) 0.7752(2) 0.0619(12) Uani 1 1 d .
H26A H 0.6300 -0.0157 0.7263 0.093 Uiso 1 1 calc R
H26B H 0.6272 -0.0033 0.8002 0.093 Uiso 1 1 calc R
H26C H 0.6963 -0.0788 0.7916 0.093 Uiso 1 1 calc R
C27 C 0.6272(2) 0.5535(4) 1.0727(3) 0.0705(14) Uani 1 1 d .
H27A H 0.6440 0.5179 1.1198 0.085 Uiso 1 1 calc R
H27B H 0.5794 0.5084 1.0438 0.085 Uiso 1 1 calc R
C28 C 0.6156(3) 0.7019(4) 1.0724(3) 0.0848(17) Uani 1 1 d .
H28A H 0.6527 0.7445 1.1141 0.102 Uiso 1 1 calc R
H28B H 0.5637 0.7245 1.0678 0.102 Uiso 1 1 calc R
C29 C 0.6290(3) 0.7411(5) 1.0094(2) 0.0724(14) Uani 1 1 d .
H29A H 0.6451 0.8357 1.0120 0.087 Uiso 1 1 calc R
H29B H 0.5826 0.7285 0.9675 0.087 Uiso 1 1 calc R
C30 C 0.6914(2) 0.6485(4) 1.0093(2) 0.0464(9) Uani 1 1 d .
H30A H 0.6846 0.6252 0.9621 0.056 Uiso 1 1 calc R
H30B H 0.7416 0.6905 1.0327 0.056 Uiso 1 1 calc R
C31 C 0.89818(19) 0.3078(4) 1.16474(19) 0.0476(10) Uani 1 1 d .
H31A H 0.9288 0.3068 1.1367 0.057 Uiso 1 1 calc R
H31B H 0.8805 0.2159 1.1673 0.057 Uiso 1 1 calc R
C32 C 0.9434(2) 0.3618(4) 1.2350(2) 0.0521(10) Uani 1 1 d .
H32A H 0.9240 0.3275 1.2687 0.062 Uiso 1 1 calc R
H32B H 0.9976 0.3381 1.2502 0.062 Uiso 1 1 calc R
C33 C 0.9319(2) 0.5101(4) 1.2256(2) 0.0527(10) Uani 1 1 d .
H33A H 0.9385 0.5546 1.2692 0.063 Uiso 1 1 calc R
H33B H 0.9674 0.5499 1.2076 0.063 Uiso 1 1 calc R
C34 C 0.8523(2) 0.5205(4) 1.1751(2) 0.0623(12) Uani 1 1 d .
H34A H 0.8177 0.5327 1.1989 0.075 Uiso 1 1 calc R
H34B H 0.8466 0.5980 1.1446 0.075 Uiso 1 1 calc R
C35 C 0.9805(3) 0.4419(6) 0.9787(3) 0.0989(18) Uani 1 1 d .
H35A H 0.9892 0.3641 1.0096 0.119 Uiso 1 1 calc R
H35B H 0.9256 0.4608 0.9601 0.119 Uiso 1 1 calc R
C36 C 0.9983(4) 0.4019(7) 0.9241(4) 0.132(3) Uani 1 1 d .
H36A H 1.0532 0.3826 0.9422 0.158 Uiso 1 1 calc R
H36B H 0.9892 0.4788 0.8926 0.158 Uiso 1 1 calc R
C37 C 0.9577(3) 0.2837(5) 0.8830(3) 0.0807(15) Uani 1 1 d .
H37A H 0.9755 0.2022 0.9101 0.121 Uiso 1 1 calc R
H37B H 0.9677 0.2778 0.8413 0.121 Uiso 1 1 calc R
H37C H 0.9032 0.2938 0.8707 0.121 Uiso 1 1 calc R
H1A H 0.570(2) 0.286(4) 0.958(2) 0.097 Uiso 1 1 d .
H1B H 0.595(2) 0.062(4) 0.903(2) 0.097 Uiso 1 1 d .

loop_
_atom_site_aniso_label
_atom_site_aniso_U_11
_atom_site_aniso_U_22
_atom_site_aniso_U_33
_atom_site_aniso_U_23
_atom_site_aniso_U_13
_atom_site_aniso_U_12
Ga1 0.02429(19) 0.0455(2) 0.0276(2) 0.00821(18) 0.00957(15) -0.00216(17)
O1 0.0416(14) 0.0317(14) 0.0714(18) 0.0089(13) 0.0313(13) 0.0071(11)
N1 0.0258(13) 0.0292(14) 0.0205(14) 0.0033(12) 0.0102(11) 0.0022(11)
C1 0.0233(15) 0.0326(19) 0.0266(18) -0.0038(15) 0.0104(14) -0.0052(13)
Li1 0.037(3) 0.036(3) 0.041(4) -0.003(3) 0.012(3) 0.003(3)
O2 0.0381(13) 0.0327(13) 0.0419(15) -0.0110(11) 0.0080(11) 0.0057(11)
N2 0.0259(13) 0.0360(15) 0.0204(14) 0.0041(12) 0.0080(11) -0.0006(12)
C2 0.0239(15) 0.0269(18) 0.0273(18) 0.0024(14) 0.0117(14) -0.0020(13)
C3 0.0248(15) 0.0266(17) 0.0175(16) -0.0003(14) 0.0052(13) -0.0027(13)
C4 0.0329(17) 0.0259(17) 0.0234(17) -0.0007(14) 0.0105(14) -0.0021(14)
C5 0.0442(19) 0.0293(18) 0.0242(18) 0.0008(15) 0.0151(15) -0.0039(16)
C6 0.0399(19) 0.0271(18) 0.0270(19) 0.0043(15) 0.0081(15) 0.0007(15)
C7 0.0301(16) 0.0278(18) 0.0275(18) -0.0020(15) 0.0078(14) 0.0021(14)
C8 0.0242(15) 0.0286(18) 0.0240(17) -0.0045(14) 0.0080(13) -0.0024(13)
C9 0.0443(19) 0.0329(19) 0.0320(19) 0.0073(16) 0.0220(16) 0.0072(15)
C10 0.068(3) 0.043(2) 0.038(2) -0.0015(18) 0.031(2) 0.0096(19)
C11 0.045(2) 0.055(2) 0.061(3) 0.004(2) 0.032(2) 0.0067(19)
C12 0.0295(16) 0.0347(19) 0.0248(18) -0.0006(15) 0.0114(14) 0.0029(14)
C13 0.0376(19) 0.056(2) 0.045(2) 0.0021(19) 0.0254(18) 0.0024(17)
C14 0.052(2) 0.042(2) 0.033(2) -0.0036(17) 0.0206(18) 0.0051(17)
C15 0.0240(15) 0.0344(19) 0.0239(17) 0.0057(15) 0.0089(14) -0.0035(14)
C16 0.0253(16) 0.0366(19) 0.0308(19) 0.0069(15) 0.0112(15) -0.0007(14)
C17 0.0274(17) 0.041(2) 0.033(2) 0.0132(17) 0.0093(15) 0.0039(15)
C18 0.0316(18) 0.046(2) 0.0237(18) 0.0106(17) 0.0063(15) -0.0067(16)
C19 0.0355(18) 0.041(2) 0.0217(18) 0.0024(15) 0.0137(15) -0.0008(15)
C20 0.0267(16) 0.0314(18) 0.0265(18) 0.0036(15) 0.0104(14) -0.0028(14)
C21 0.0381(19) 0.040(2) 0.037(2) 0.0083(17) 0.0171(16) 0.0111(16)
C22 0.107(4) 0.041(2) 0.071(3) 0.006(2) 0.054(3) 0.015(2)
C23 0.044(2) 0.090(3) 0.055(3) 0.010(2) 0.027(2) 0.021(2)
C24 0.0338(17) 0.0329(19) 0.0281(19) -0.0004(15) 0.0088(15) 0.0042(15)
C25 0.060(3) 0.076(3) 0.100(4) 0.034(3) 0.051(3) 0.030(2)
C26 0.057(2) 0.036(2) 0.078(3) 0.007(2) 0.011(2) 0.0007(19)
C27 0.066(3) 0.044(2) 0.130(4) 0.014(3) 0.069(3) 0.012(2)
C28 0.081(3) 0.055(3) 0.146(5) 0.012(3) 0.075(4) 0.015(2)
C29 0.095(3) 0.053(3) 0.069(3) 0.020(2) 0.031(3) 0.037(3)
C30 0.045(2) 0.040(2) 0.050(2) 0.0056(19) 0.0138(19) -0.0033(18)
C31 0.0350(19) 0.040(2) 0.055(3) -0.0079(19) 0.0040(18) 0.0104(17)
C32 0.041(2) 0.054(3) 0.050(3) -0.007(2) 0.0059(19) 0.0039(19)
C33 0.054(2) 0.052(3) 0.049(2) -0.016(2) 0.017(2) -0.009(2)
C34 0.069(3) 0.042(2) 0.057(3) -0.021(2) 0.004(2) 0.012(2)
C35 0.117(5) 0.100(5) 0.087(4) -0.021(3) 0.047(4) -0.020(3)
C36 0.138(6) 0.147(6) 0.117(6) -0.051(5) 0.057(5) 0.009(5)
C37 0.113(4) 0.060(3) 0.067(3) 0.000(3) 0.033(3) 0.022(3)

loop_
_atom_type_symbol
_atom_type_description
_atom_type_scat_dispersion_real
_atom_type_scat_dispersion_imag
_atom_type_scat_source
C C 0.0033 0.0016 'International Tables Vol C Tables 4.2.6.8 and 6.1.1.4'
H H 0.0000 0.0000 'International Tables Vol C Tables 4.2.6.8 and 6.1.1.4'
N N 0.0061 0.0033 'International Tables Vol C Tables 4.2.6.8 and 6.1.1.4'
Li Li -0.0003 0.0001 'International Tables Vol C Tables 4.2.6.8 and 6.1.1.4'
Ga Ga 0.2307 1.6083 'International Tables Vol C Tables 4.2.6.8 and 6.1.1.4'
O O 0.0106 0.0060 'International Tables Vol C Tables 4.2.6.8 and 6.1.1.4'

loop_
_geom_angle_atom_site_label_1
_geom_angle_atom_site_label_2
_geom_angle_atom_site_label_3
_geom_angle
_geom_angle_site_symmetry_1
_geom_angle_site_symmetry_3
N2 Ga1 N1 86.76(10) . .
N2 Ga1 Li1 81.22(13) . .
N1 Ga1 Li1 35.71(12) . .
N2 Ga1 H1A 112.7(16) . .
N1 Ga1 H1A 108.2(16) . .
Li1 Ga1 H1A 77.9(16) . .
N2 Ga1 H1B 113.1(16) . .
N1 Ga1 H1B 113.8(16) . .
Li1 Ga1 H1B 147.9(16) . .
H1A Ga1 H1B 118(2) . .
C27 O1 C30 109.9(3) . .
C27 O1 Li1 129.0(3) . .
C30 O1 Li1 121.1(3) . .
C3 N1 C1 118.9(2) . .
C3 N1 Ga1 122.71(19) . .
C1 N1 Ga1 106.51(18) . .
C3 N1 Li1 112.2(2) . .
C1 N1 Li1 78.2(2) . .
Ga1 N1 Li1 109.46(19) . .
C2 C1 N1 117.8(3) . .
C2 C1 Li1 112.5(3) . .
N1 C1 Li1 62.5(2) . .
C2 C1 H1 121.1 . .
N1 C1 H1 121.1 . .
Li1 C1 H1 94.4 . .
O1 Li1 O2 108.6(3) . .
O1 Li1 N1 132.5(3) . .
O2 Li1 N1 118.1(3) . .
O1 Li1 C1 130.8(3) . .
O2 Li1 C1 108.9(3) . .
N1 Li1 C1 39.25(14) . .
O1 Li1 Ga1 97.7(2) . .
O2 Li1 Ga1 152.1(3) . .
N1 Li1 Ga1 34.83(12) . .
C1 Li1 Ga1 56.57(15) . .
C34 O2 C31 108.6(3) . .
C34 O2 Li1 122.1(3) . .
C31 O2 Li1 129.0(3) . .
C2 N2 C15 120.2(2) . .
C2 N2 Ga1 109.16(19) . .
C15 N2 Ga1 127.95(19) . .
C1 C2 N2 119.5(3) . .
C1 C2 H2 120.2 . .
N2 C2 H2 120.2 . .
C8 C3 C4 119.2(3) . .
C8 C3 N1 122.7(3) . .
C4 C3 N1 118.1(3) . .
C5 C4 C3 119.1(3) . .
C5 C4 C9 118.8(3) . .
C3 C4 C9 122.1(3) . .
C4 C5 C6 121.8(3) . .
C4 C5 H5 119.1 . .
C6 C5 H5 119.1 . .
C7 C6 C5 118.8(3) . .
C7 C6 H6 120.6 . .
C5 C6 H6 120.6 . .
C6 C7 C8 122.1(3) . .
C6 C7 H7 118.9 . .
C8 C7 H7 118.9 . .
C7 C8 C3 118.5(3) . .
C7 C8 C12 118.6(3) . .
C3 C8 C12 122.8(3) . .
C4 C9 C10 112.6(3) . .
C4 C9 C11 110.5(3) . .
C10 C9 C11 111.1(3) . .
C4 C9 H9 107.5 . .
C10 C9 H9 107.5 . .
C11 C9 H9 107.5 . .
C9 C10 H10A 109.5 . .
C9 C10 H10B 109.5 . .
H10A C10 H10B 109.5 . .
C9 C10 H10C 109.5 . .
H10A C10 H10C 109.5 . .
H10B C10 H10C 109.5 . .
C9 C11 H11A 109.5 . .
C9 C11 H11B 109.5 . .
H11A C11 H11B 109.5 . .
C9 C11 H11C 109.5 . .
H11A C11 H11C 109.5 . .
H11B C11 H11C 109.5 . .
C8 C12 C13 112.1(3) . .
C8 C12 C14 111.2(3) . .
C13 C12 C14 110.4(3) . .
C8 C12 H12 107.6 . .
C13 C12 H12 107.6 . .
C14 C12 H12 107.6 . .
C12 C13 H13A 109.5 . .
C12 C13 H13B 109.5 . .
H13A C13 H13B 109.5 . .
C12 C13 H13C 109.5 . .
H13A C13 H13C 109.5 . .
H13B C13 H13C 109.5 . .
C12 C14 H14A 109.5 . .
C12 C14 H14B 109.5 . .
H14A C14 H14B 109.5 . .
C12 C14 H14C 109.5 . .
H14A C14 H14C 109.5 . .
H14B C14 H14C 109.5 . .
C20 C15 C16 120.0(3) . .
C20 C15 N2 121.1(3) . .
C16 C15 N2 118.8(3) . .
C17 C16 C15 119.1(3) . .
C17 C16 C21 119.6(3) . .
C15 C16 C21 121.2(3) . .
C18 C17 C16 121.2(3) . .
C18 C17 H17 119.4 . .
C16 C17 H17 119.4 . .
C17 C18 C19 119.3(3) . .
C17 C18 H18 120.3 . .
C19 C18 H18 120.3 . .
C18 C19 C20 121.6(3) . .
C18 C19 H19 119.2 . .
C20 C19 H19 119.2 . .
C19 C20 C15 118.7(3) . .
C19 C20 C24 118.8(3) . .
C15 C20 C24 122.4(3) . .
C16 C21 C22 111.7(3) . .
C16 C21 C23 111.1(3) . .
C22 C21 C23 110.8(3) . .
C16 C21 H21 107.7 . .
C22 C21 H21 107.7 . .
C23 C21 H21 107.7 . .
C21 C22 H22A 109.5 . .
C21 C22 H22B 109.5 . .
H22A C22 H22B 109.5 . .
C21 C22 H22C 109.5 . .
H22A C22 H22C 109.5 . .
H22B C22 H22C 109.5 . .
C21 C23 H23A 109.5 . .
C21 C23 H23B 109.5 . .
H23A C23 H23B 109.5 . .
C21 C23 H23C 109.5 . .
H23A C23 H23C 109.5 . .
H23B C23 H23C 109.5 . .
C26 C24 C25 110.0(3) . .
C26 C24 C20 110.6(3) . .
C25 C24 C20 113.2(3) . .
C26 C24 H24 107.6 . .
C25 C24 H24 107.6 . .
C20 C24 H24 107.6 . .
C24 C25 H25A 109.5 . .
C24 C25 H25B 109.5 . .
H25A C25 H25B 109.5 . .
C24 C25 H25C 109.5 . .
H25A C25 H25C 109.5 . .
H25B C25 H25C 109.5 . .
C24 C26 H26A 109.5 . .
C24 C26 H26B 109.5 . .
H26A C26 H26B 109.5 . .
C24 C26 H26C 109.5 . .
H26A C26 H26C 109.5 . .
H26B C26 H26C 109.5 . .
O1 C27 C28 106.6(3) . .
O1 C27 H27A 110.4 . .
C28 C27 H27A 110.4 . .
O1 C27 H27B 110.4 . .
C28 C27 H27B 110.4 . .
H27A C27 H27B 108.6 . .
C27 C28 C29 100.6(4) . .
C27 C28 H28A 111.6 . .
C29 C28 H28A 111.6 . .
C27 C28 H28B 111.6 . .
C29 C28 H28B 111.6 . .
H28A C28 H28B 109.4 . .
C28 C29 C30 104.6(3) . .
C28 C29 H29A 110.8 . .
C30 C29 H29A 110.8 . .
C28 C29 H29B 110.8 . .
C30 C29 H29B 110.8 . .
H29A C29 H29B 108.9 . .
O1 C30 C29 104.6(3) . .
O1 C30 H30A 110.8 . .
C29 C30 H30A 110.8 . .
O1 C30 H30B 110.8 . .
C29 C30 H30B 110.8 . .
H30A C30 H30B 108.9 . .
O2 C31 C32 104.7(3) . .
O2 C31 H31A 110.8 . .
C32 C31 H31A 110.8 . .
O2 C31 H31B 110.8 . .
C32 C31 H31B 110.8 . .
H31A C31 H31B 108.9 . .
C33 C32 C31 103.0(3) . .
C33 C32 H32A 111.2 . .
C31 C32 H32A 111.2 . .
C33 C32 H32B 111.2 . .
C31 C32 H32B 111.2 . .
H32A C32 H32B 109.1 . .
C34 C33 C32 102.8(3) . .
C34 C33 H33A 111.2 . .
C32 C33 H33A 111.2 . .
C34 C33 H33B 111.2 . .
C32 C33 H33B 111.2 . .
H33A C33 H33B 109.1 . .
O2 C34 C33 107.6(3) . .
O2 C34 H34A 110.2 . .
C33 C34 H34A 110.2 . .
O2 C34 H34B 110.2 . .
C33 C34 H34B 110.2 . .
H34A C34 H34B 108.5 . .
C36 C35 C35 120.3(7) . 3_767
C36 C35 H35A 107.2 . .
C35 C35 H35A 107.2 3_767 .
C36 C35 H35B 107.2 . .
C35 C35 H35B 107.2 3_767 .
H35A C35 H35B 106.9 . .
C35 C36 C37 118.1(6) . .
C35 C36 H36A 107.8 . .
C37 C36 H36A 107.8 . .
C35 C36 H36B 107.8 . .
C37 C36 H36B 107.8 . .
H36A C36 H36B 107.1 . .
C36 C37 H37A 109.5 . .
C36 C37 H37B 109.5 . .
H37A C37 H37B 109.5 . .
C36 C37 H37C 109.5 . .
H37A C37 H37C 109.5 . .
H37B C37 H37C 109.5 . .

loop_
_geom_bond_atom_site_label_1
_geom_bond_atom_site_label_2
_geom_bond_distance
_geom_bond_site_symmetry_2
Ga1 N2 1.937(2) .
Ga1 N1 1.980(3) .
Ga1 Li1 3.269(6) .
Ga1 H1A 1.55(4) .
Ga1 H1B 1.54(5) .
O1 C27 1.433(4) .
O1 C30 1.446(4) .
O1 Li1 1.874(6) .
N1 C3 1.427(4) .
N1 C1 1.443(4) .
N1 Li1 2.024(6) .
C1 C2 1.331(4) .
C1 Li1 2.233(6) .
C1 H1 0.9500 .
Li1 O2 1.906(6) .
O2 C34 1.435(4) .
O2 C31 1.456(4) .
N2 C2 1.387(4) .
N2 C15 1.426(4) .
C2 H2 0.9500 .
C3 C8 1.415(4) .
C3 C4 1.419(4) .
C4 C5 1.382(4) .
C4 C9 1.524(4) .
C5 C6 1.388(4) .
C5 H5 0.9500 .
C6 C7 1.374(4) .
C6 H6 0.9500 .
C7 C8 1.396(4) .
C7 H7 0.9500 .
C8 C12 1.530(4) .
C9 C10 1.539(5) .
C9 C11 1.541(5) .
C9 H9 1.0000 .
C10 H10A 0.9800 .
C10 H10B 0.9800 .
C10 H10C 0.9800 .
C11 H11A 0.9800 .
C11 H11B 0.9800 .
C11 H11C 0.9800 .
C12 C13 1.531(4) .
C12 C14 1.531(5) .
C12 H12 1.0000 .
C13 H13A 0.9800 .
C13 H13B 0.9800 .
C13 H13C 0.9800 .
C14 H14A 0.9800 .
C14 H14B 0.9800 .
C14 H14C 0.9800 .
C15 C20 1.405(4) .
C15 C16 1.411(4) .
C16 C17 1.394(4) .
C16 C21 1.518(4) .
C17 C18 1.381(5) .
C17 H17 0.9500 .
C18 C19 1.387(5) .
C18 H18 0.9500 .
C19 C20 1.394(4) .
C19 H19 0.9500 .
C20 C24 1.527(4) .
C21 C22 1.531(5) .
C21 C23 1.533(5) .
C21 H21 1.0000 .
C22 H22A 0.9800 .
C22 H22B 0.9800 .
C22 H22C 0.9800 .
C23 H23A 0.9800 .
C23 H23B 0.9800 .
C23 H23C 0.9800 .
C24 C26 1.514(5) .
C24 C25 1.518(5) .
C24 H24 1.0000 .
C25 H25A 0.9800 .
C25 H25B 0.9800 .
C25 H25C 0.9800 .
C26 H26A 0.9800 .
C26 H26B 0.9800 .
C26 H26C 0.9800 .
C27 C28 1.502(6) .
C27 H27A 0.9900 .
C27 H27B 0.9900 .
C28 C29 1.514(6) .
C28 H28A 0.9900 .
C28 H28B 0.9900 .
C29 C30 1.515(5) .
C29 H29A 0.9900 .
C29 H29B 0.9900 .
C30 H30A 0.9900 .
C30 H30B 0.9900 .
C31 C32 1.504(5) .
C31 H31A 0.9900 .
C31 H31B 0.9900 .
C32 C33 1.502(5) .
C32 H32A 0.9900 .
C32 H32B 0.9900 .
C33 C34 1.488(5) .
C33 H33A 0.9900 .
C33 H33B 0.9900 .
C34 H34A 0.9900 .
C34 H34B 0.9900 .
C35 C36 1.391(7) .
C35 C35 1.485(10) 3_767
C35 H35A 0.9900 .
C35 H35B 0.9900 .
C36 C37 1.496(8) .
C36 H36A 0.9900 .
C36 H36B 0.9900 .
C37 H37A 0.9800 .
C37 H37B 0.9800 .
C37 H37C 0.9800 .
